data_2213496
loop_
_publ_author_name
'Jian-Ying Huang'
'Hong-Ze Liang'

_publ_section_title
;
 Ethyl 6-(hydroxymethyl)picolinate
;
_journal_coeditor_code OM2115
_journal_issue 5
_journal_name_full 'Acta Crystallographica Section E'
_journal_page_first o2584
_journal_page_last o2585
_journal_paper_doi 10.1107/S1600536807018594
_journal_volume 63
_journal_year 2007
_chemical_formula_iupac 'C9 H11 N O3'
_chemical_formula_moiety 'C9 H11 N O3'
_chemical_formula_sum 'C9 H11 N O3'
_chemical_formula_weight 181.19
_chemical_name_systematic
;
Ethyl 6-(hydroxymethyl)picolinate
;
_space_group_IT_number 14
_symmetry_cell_setting monoclinic
_symmetry_space_group_name_Hall '-P 2ybc'
_symmetry_space_group_name_H-M 'P 1 21/c 1'
_atom_sites_solution_hydrogens geom
_atom_sites_solution_primary direct
_atom_sites_solution_secondary difmap
_audit_creation_method SHELXL-97
_cell_angle_alpha 90.00
_cell_angle_beta 106.86(3)
_cell_angle_gamma 90.00
_cell_formula_units_Z 4
_cell_length_a 6.8871(14)
_cell_length_b 9.0494(18)
_cell_length_c 15.250(4)
_cell_measurement_reflns_used 2217
_cell_measurement_temperature 298(2)
_cell_measurement_theta_max 27.48
_cell_measurement_theta_min 3.09
_cell_volume 909.6(4)
_computing_cell_refinement 'SAINT (Bruker, 2003)'
_computing_data_collection 'SMART (Bruker, 2003)'
_computing_data_reduction SAINT
_computing_molecular_graphics 'SHELXTL (Sheldrick, 1997a)'
_computing_publication_material SHELXTL
_computing_structure_refinement 'SHELXL97 (Sheldrick, 1997b)'
_computing_structure_solution 'SHELXS97 (Sheldrick, 1997b)'
_diffrn_ambient_temperature 298(2)
_diffrn_detector_area_resol_mean 8.40
_diffrn_measured_fraction_theta_full 0.999
_diffrn_measured_fraction_theta_max 0.999
_diffrn_measurement_device_type 'Bruker SMART APEXII'
_diffrn_measurement_method \w
_diffrn_radiation_monochromator graphite
_diffrn_radiation_source 'fine-focus sealed tube'
_diffrn_radiation_type MoK\a
_diffrn_radiation_wavelength 0.71073
_diffrn_reflns_av_R_equivalents 0.0392
_diffrn_reflns_av_sigmaI/netI 0.0339
_diffrn_reflns_limit_h_max 8
_diffrn_reflns_limit_h_min -8
_diffrn_reflns_limit_k_max 11
_diffrn_reflns_limit_k_min -10
_diffrn_reflns_limit_l_max 19
_diffrn_reflns_limit_l_min -19
_diffrn_reflns_number 8654
_diffrn_reflns_theta_full 27.48
_diffrn_reflns_theta_max 27.48
_diffrn_reflns_theta_min 3.09
_diffrn_standards_number 0
_exptl_absorpt_coefficient_mu 0.100
_exptl_absorpt_correction_T_max 0.975
_exptl_absorpt_correction_T_min 0.963
_exptl_absorpt_correction_type multi-scan
_exptl_absorpt_process_details '(SADABS; Sheldrick, 1996)'
_exptl_crystal_colour colorless
_exptl_crystal_density_diffrn 1.323
_exptl_crystal_density_method 'not measured'
_exptl_crystal_description block
_exptl_crystal_F_000 384
_exptl_crystal_size_max 0.38
_exptl_crystal_size_mid 0.32
_exptl_crystal_size_min 0.25
_refine_diff_density_max 0.229
_refine_diff_density_min -0.249
_refine_ls_extinction_method none
_refine_ls_goodness_of_fit_ref 0.982
_refine_ls_hydrogen_treatment constr
_refine_ls_matrix_type full
_refine_ls_number_parameters 118
_refine_ls_number_reflns 2083
_refine_ls_number_restraints 0
_refine_ls_restrained_S_all 0.982
_refine_ls_R_factor_all 0.0898
_refine_ls_R_factor_gt 0.0488
_refine_ls_shift/su_max 0.000
_refine_ls_shift/su_mean 0.000
_refine_ls_structure_factor_coef Fsqd
_refine_ls_weighting_details 'calc w=1/[\s^2^(Fo^2^)+(0.084P)^2^] where P=(Fo^2^+2Fc^2^)/3'
_refine_ls_weighting_scheme calc
_refine_ls_wR_factor_gt 0.1364
_refine_ls_wR_factor_ref 0.1528
_reflns_number_gt 1120
_reflns_number_total 2083
_reflns_threshold_expression I>2\s(I)
_cod_data_source_file om2115.cif
_cod_data_source_block I
_cod_original_sg_symbol_H-M 'P 21/c'
_cod_database_code 2213496
_cod_database_fobs_code 2213496

loop_
_symmetry_equiv_pos_as_xyz
'x, y, z'
'-x, y+1/2, -z+1/2'
'-x, -y, -z'
'x, -y-1/2, z-1/2'

loop_
_atom_site_type_symbol
_atom_site_label
_atom_site_fract_x
_atom_site_fract_y
_atom_site_fract_z
_atom_site_U_iso_or_equiv
_atom_site_adp_type
_atom_site_calc_flag
_atom_site_refinement_flags
_atom_site_occupancy
O O2 0.1853(2) 0.27745(14) -0.08139(8) 0.0618(4) Uani d . 1
O O3 0.3092(3) 0.33083(16) 0.06662(9) 0.0878(6) Uani d . 1
N N1 0.3544(2) 0.03455(15) 0.10692(9) 0.0486(4) Uani d . 1
C C1 0.0558(4) 0.4472(3) -0.20168(16) 0.0811(8) Uani d . 1
H H1B 0.0413 0.5519 -0.2189 0.122 Uiso calc R 1
H H1C -0.0788 0.4024 -0.2135 0.122 Uiso calc R 1
H H1D 0.1319 0.3962 -0.2379 0.122 Uiso calc R 1
C C2 0.1663(4) 0.4339(2) -0.10310(15) 0.0729(7) Uani d . 1
H H2A 0.3022 0.4798 -0.0901 0.087 Uiso calc R 1
H H2B 0.0904 0.4844 -0.0657 0.087 Uiso calc R 1
C C3 0.2601(3) 0.2420(2) 0.00683(12) 0.0543(5) Uani d . 1
C C4 0.4724(4) -0.1526(2) 0.22202(12) 0.0616(6) Uani d . 1
H H4A 0.6190 -0.1297 0.2375 0.074 Uiso calc R 1
H H4B 0.4140 -0.0943 0.2632 0.074 Uiso calc R 1
C C5 0.3699(3) -0.1103(2) 0.12391(12) 0.0472(5) Uani d . 1
C C6 0.3009(3) -0.2157(2) 0.05599(13) 0.0554(5) Uani d . 1
H H6A 0.3114 -0.3180 0.0704 0.066 Uiso calc R 1
C C7 0.2169(3) -0.1684(2) -0.03290(13) 0.0613(6) Uani d . 1
H H7A 0.1697 -0.2382 -0.0809 0.074 Uiso calc R 1
C C8 0.2019(3) -0.0187(2) -0.05160(12) 0.0551(5) Uani d . 1
H H8A 0.1449 0.0162 -0.1124 0.066 Uiso calc R 1
C C9 0.2714(3) 0.0782(2) 0.01988(11) 0.0464(5) Uani d . 1
O O1 0.4468(3) -0.29973(18) 0.23493(11) 0.1092(8) Uani d . 1
H H1E 0.5047 -0.3220 0.2898 0.164 Uiso calc R 1

loop_
_atom_site_aniso_label
_atom_site_aniso_U_11
_atom_site_aniso_U_22
_atom_site_aniso_U_33
_atom_site_aniso_U_12
_atom_site_aniso_U_13
_atom_site_aniso_U_23
O2 0.0910(11) 0.0425(7) 0.0428(7) 0.0053(6) 0.0051(7) 0.0066(6)
O3 0.1561(17) 0.0445(9) 0.0436(8) 0.0049(9) -0.0012(9) -0.0026(6)
N1 0.0627(10) 0.0411(9) 0.0368(8) 0.0015(7) 0.0064(7) 0.0015(6)
C1 0.100(2) 0.0668(16) 0.0626(13) 0.0062(12) 0.0019(12) 0.0212(11)
C2 0.112(2) 0.0417(12) 0.0541(11) 0.0068(11) 0.0072(12) 0.0118(9)
C3 0.0724(15) 0.0456(11) 0.0376(9) 0.0036(9) 0.0044(9) 0.0020(8)
C4 0.0841(16) 0.0440(11) 0.0465(11) 0.0022(10) 0.0026(10) 0.0071(8)
C5 0.0563(12) 0.0403(10) 0.0417(9) -0.0002(8) 0.0091(8) 0.0015(7)
C6 0.0710(14) 0.0394(10) 0.0506(10) -0.0027(9) 0.0095(9) 0.0013(8)
C7 0.0827(16) 0.0461(11) 0.0463(11) -0.0050(10) 0.0049(10) -0.0088(8)
C8 0.0686(14) 0.0505(12) 0.0382(9) -0.0013(9) 0.0029(9) 0.0005(8)
C9 0.0538(12) 0.0442(10) 0.0371(9) 0.0023(8) 0.0070(8) 0.0008(8)
O1 0.163(2) 0.0593(11) 0.0655(10) -0.0275(10) -0.0296(10) 0.0244(8)

loop_
_atom_type_symbol
_atom_type_description
_atom_type_scat_dispersion_real
_atom_type_scat_dispersion_imag
_atom_type_scat_source
C C 0.0033 0.0016 'International Tables Vol C Tables 4.2.6.8 and 6.1.1.4'
H H 0.0000 0.0000 'International Tables Vol C Tables 4.2.6.8 and 6.1.1.4'
N N 0.0061 0.0033 'International Tables Vol C Tables 4.2.6.8 and 6.1.1.4'
O O 0.0106 0.0060 'International Tables Vol C Tables 4.2.6.8 and 6.1.1.4'

loop_
_geom_angle_atom_site_label_1
_geom_angle_atom_site_label_2
_geom_angle_atom_site_label_3
_geom_angle_site_symmetry_1
_geom_angle_site_symmetry_3
_geom_angle
C3 O2 C2 . . 116.60(15)
C5 N1 C9 . . 117.90(15)
C2 C1 H1B . . 109.5
C2 C1 H1C . . 109.5
H1B C1 H1C . . 109.5
C2 C1 H1D . . 109.5
H1B C1 H1D . . 109.5
H1C C1 H1D . . 109.5
O2 C2 C1 . . 107.26(18)
O2 C2 H2A . . 110.3
C1 C2 H2A . . 110.3
O2 C2 H2B . . 110.3
C1 C2 H2B . . 110.3
H2A C2 H2B . . 108.5
O3 C3 O2 . . 123.54(17)
O3 C3 C9 . . 125.18(16)
O2 C3 C9 . . 111.27(15)
O1 C4 C5 . . 110.38(17)
O1 C4 H4A . . 109.6
C5 C4 H4A . . 109.6
O1 C4 H4B . . 109.6
C5 C4 H4B . . 109.6
H4A C4 H4B . . 108.1
N1 C5 C6 . . 122.67(16)
N1 C5 C4 . . 115.49(16)
C6 C5 C4 . . 121.83(17)
C7 C6 C5 . . 118.46(18)
C7 C6 H6A . . 120.8
C5 C6 H6A . . 120.8
C6 C7 C8 . . 119.45(18)
C6 C7 H7A . . 120.3
C8 C7 H7A . . 120.3
C9 C8 C7 . . 118.34(18)
C9 C8 H8A . . 120.8
C7 C8 H8A . . 120.8
N1 C9 C8 . . 123.16(18)
N1 C9 C3 . . 114.46(15)
C8 C9 C3 . . 122.38(16)
C4 O1 N1 . 2_645 126.05(12)
C4 O1 H1E . . 109.5
N1 O1 H1E 2_645 . 18.7

loop_
_geom_bond_atom_site_label_1
_geom_bond_atom_site_label_2
_geom_bond_site_symmetry_2
_geom_bond_distance
O2 C3 . 1.333(2)
O2 C2 . 1.452(2)
O3 C3 . 1.188(2)
N1 C5 . 1.334(2)
N1 C9 . 1.343(2)
C1 C2 . 1.480(3)
C1 H1B . 0.9800
C1 H1C . 0.9800
C1 H1D . 0.9800
C2 H2A . 0.9900
C2 H2B . 0.9900
C3 C9 . 1.495(3)
C4 O1 . 1.365(3)
C4 C5 . 1.507(3)
C4 H4A . 0.9900
C4 H4B . 0.9900
C5 C6 . 1.387(3)
C6 C7 . 1.379(3)
C6 H6A . 0.9500
C7 C8 . 1.382(3)
C7 H7A . 0.9500
C8 C9 . 1.373(3)
C8 H8A . 0.9500
O1 N1 2_645 2.833(2)
O1 H1E . 0.8400

loop_
_geom_hbond_atom_site_label_D
_geom_hbond_atom_site_label_H
_geom_hbond_atom_site_label_A
_geom_hbond_site_symmetry_A
_geom_hbond_distance_DH
_geom_hbond_distance_HA
_geom_hbond_distance_DA
_geom_hbond_angle_DHA
O1 H1E N1 2_645 0.84 2.05 2.833(2) 153.7

loop_
_geom_torsion_atom_site_label_1
_geom_torsion_atom_site_label_2
_geom_torsion_atom_site_label_3
_geom_torsion_atom_site_label_4
_geom_torsion_site_symmetry_4
_geom_torsion
C3 O2 C2 C1 . -172.5(2)
C2 O2 C3 O3 . 0.5(3)
C2 O2 C3 C9 . 179.88(18)
C9 N1 C5 C6 . -1.2(3)
C9 N1 C5 C4 . 177.44(18)
O1 C4 C5 N1 . 168.80(18)
O1 C4 C5 C6 . -12.6(3)
N1 C5 C6 C7 . 1.4(3)
C4 C5 C6 C7 . -177.1(2)
C5 C6 C7 C8 . -0.7(3)
C6 C7 C8 C9 . -0.2(3)
C5 N1 C9 C8 . 0.2(3)
C5 N1 C9 C3 . -179.88(16)
C7 C8 C9 N1 . 0.4(3)
C7 C8 C9 C3 . -179.43(19)
O3 C3 C9 N1 . -3.5(3)
O2 C3 C9 N1 . 177.07(17)
O3 C3 C9 C8 . 176.3(2)
O2 C3 C9 C8 . -3.1(3)
C5 C4 O1 N1 2_645 170.02(15)
